data_1557415
loop_
_publ_author_name
'Kampf, A.R.'
'Mills, S.J.'
'Housley, R.M.'
'Rossman, G.R.'
'Marty, J.'
'Thorne, B.'

_publ_section_title
;
 Lead-tellurium oxysalts from Otto Mountain near Baker, California: X.
 Bairdite, Pb2Cu42+Te26+O10(OH)2(SO4)(H2O)
;
_journal_name_full 'American Mineralogist'
_journal_page_first 1315
_journal_page_last 1321
_journal_paper_doi 10.2138/am.2013.4389
_journal_volume 98
_journal_year 2013
_chemical_formula_sum 'Cu4 H4 O17 Pb2 S Te2'
_chemical_name_common Pb2Cu42+Te26+O10(OH)2(SO4)(H2O)
_chemical_name_mineral bairdite
_space_group_IT_number 14
_space_group_name_Hall '-P 2ybc'
_space_group_name_H-M_alt 'P 1 21/c 1'
_cell_angle_alpha 90
_cell_angle_beta 106.815(7)
_cell_angle_gamma 90
_cell_formula_units_Z 2
_cell_length_a 14.313(1)
_cell_length_b 5.2267(3)
_cell_length_c 9.4878(5)
_cell_volume 679.43(8)
_diffrn_ambient_pressure 100
_diffrn_ambient_temperature 298
_cod_data_source_file bairdite.cif
_cod_data_source_block bairdite
_cod_original_sg_symbol_H-M 'P 21/c'
_cod_original_formula_sum 'Pb2 Cu4 Te2 S1 H4 O17'
_cod_database_code 1557415

loop_
_space_group_symop_id
_space_group_symop_operation_xyz
1 x,y,z
2 -x,-y,-z
3 -x,y+1/2,-z+1/2
4 x,-y+1/2,z+1/2

loop_
_atom_site_label
_atom_site_occupancy
_atom_site_fract_x
_atom_site_fract_y
_atom_site_fract_z
_atom_site_adp_type
_atom_site_U_iso_or_equiv
_atom_site_type_symbol
Pb 0.873(9) 0.34148(7) 0.0795(3) 0.39773(15) Uiso 0.0218(5) Pb
PbA 0.049(9) 0.3421(13) 0.965(7) 0.437(3) Uiso 0.016(8) Pb
PbB 0.076(7) 0.3415(11) 0.850(5) 0.4112(18) Uiso 0.033(6) Pb
Te 1.0 0.16195(10) 0.4933(3) 0.49077(15) Uiso 0.0156(5) Te
Cu1 1.0 0.7926(2) 0.4758(5) 0.8472(3) Uiso 0.0167(7) Cu
Cu2 1.0 0.9079(2) 0.5282(5) 0.1916(3) Uiso 0.0184(7) Cu
S 0.5000 0.5334(8) 0.087(3) 0.1993(13) Uiso 0.024(3) S
O1 1.0 0.8577(12) 0.144(3) 0.8362(15) Uiso 0.019(3) O
O2 1.0 0.0766(12) 0.209(3) 0.4836(18) Uiso 0.023(4) O
O3 1.0 0.2700(12) 0.291(3) 0.6011(18) Uiso 0.020(3) O
O4 1.0 0.0453(11) 0.696(3) 0.3687(16) Uiso 0.019(3) O
O5 1.0 0.1757(13) 0.156(3) 0.808(2) Uiso 0.026(4) O
O6 1.0 0.7648(12) 0.291(3) 0.012(2) Uiso 0.024(4) O
O7 1.0 0.6267(18) 0.091(5) 0.183(3) Uiso 0.055(7) O
O8 0.5000 0.530(3) 0.032(7) 0.354(4) Uiso 0.030(8) O
O9 0.5000 0.493(3) 0.862(9) 0.115(5) Uiso 0.046(11) O
O10 0.5000 0.480(3) 0.329(8) 0.142(5) Uiso 0.038(9) O

loop_
_atom_site_aniso_label
_atom_site_aniso_U_11
_atom_site_aniso_U_22
_atom_site_aniso_U_33
_atom_site_aniso_U_12
_atom_site_aniso_U_13
_atom_site_aniso_U_23
Pb 0.0184(6) 0.0217(9) 0.0261(7) -0.0008(4) 0.0077(4) 0.0012(6)
PbA 0.00000 0.00000 0.00000 0.00000 0.00000 0.00000
PbB 0.00000 0.00000 0.00000 0.00000 0.00000 0.00000
Te 0.0155(8) 0.0209(8) 0.0114(7) -0.0003(5) 0.0053(5) -0.0005(5)
Cu1 0.0181(14) 0.0214(15) 0.0116(13) 0.0001(10) 0.0059(10) -0.0001(10)
Cu2 0.0206(14) 0.0195(15) 0.0166(14) 0.0008(11) 0.0079(11) 0.0012(11)
S 0.013(5) 0.035(7) 0.023(6) 0.003(5) 0.003(4) 0.005(5)
O1 0.036(9) 0.019(8) 0.007(7) 0.008(7) 0.012(6) -0.001(6)
O2 0.020(8) 0.026(9) 0.018(8) -0.004(7) -0.001(7) -0.009(7)
O3 0.023(8) 0.016(8) 0.023(8) -0.002(6) 0.009(7) 0.001(7)
O4 0.017(8) 0.024(9) 0.011(7) -0.002(6) 0.000(6) -0.005(6)
O5 0.025(9) 0.026(9) 0.033(10) 0.003(7) 0.017(8) 0.003(8)
O6 0.021(8) 0.011(8) 0.040(10) 0.007(6) 0.008(7) 0.004(7)
O7 0.052(14) 0.077(18) 0.048(13) 0.023(13) 0.032(12) 0.033(13)
O8 0.00000 0.00000 0.00000 0.00000 0.00000 0.00000
O9 0.00000 0.00000 0.00000 0.00000 0.00000 0.00000
O10 0.00000 0.00000 0.00000 0.00000 0.00000 0.00000
